data_9016700
loop_
_publ_author_name
'Pekov, I. V.'
'Olysych, L. V.'
'Chukanov, N. V.'
'Van, K. V.'
'Pushcharovsky, D. Y.'

_publ_section_title
;
 Depmeierite Na8[Al6Si6O24](PO4,CO3)1-x&#x00B7;3H2O (x<0.5) - a new cancrinite
 group mineral from the Lovozero alkaline massif (Kola Peninsula, Russia)
;
_journal_name_full 'Zapiski Rossiiskogo Mineralogicheskogo Obshchetstva'
_journal_page_first 63
_journal_page_last 74
_journal_volume 139
_journal_year 2010
_chemical_compound_source 'Lovozero alkaline massif, Kola Peninsula, Russia'
_chemical_formula_sum 'Al3 H3.18 Na3.922 O14.69 P0.3 Si3'
_chemical_name_mineral Depmeierite
_space_group_IT_number 173
_symmetry_space_group_name_Hall 'P 6c'
_symmetry_space_group_name_H-M 'P 63'
_cell_angle_alpha 90
_cell_angle_beta 90
_cell_angle_gamma 120
_cell_formula_units_Z 2
_cell_length_a 12.7345
_cell_length_b 12.7345
_cell_length_c 5.1798
_cell_volume 727.457
_database_code_amcsd 0017798
_exptl_crystal_density_diffrn 2.296
_cod_original_formula_sum 'Na3.922 Al3 Si3 P.3 O14.69 H3.18'
_cod_database_code 9016700

loop_
_space_group_symop_operation_xyz
x,y,z
x-y,x,1/2+z
-y,x-y,z
-x,-y,1/2+z
-x+y,-x,z
y,-x+y,1/2+z

loop_
_atom_site_label
_atom_site_fract_x
_atom_site_fract_y
_atom_site_fract_z
_atom_site_occupancy
_atom_site_U_iso_or_equiv
_atom_site_type_symbol
_atom_site_attached_hydrogens
Na1 0.66667 0.33333 0.12120 0.98200 0.03110 Na 0
Na2 0.13776 0.27865 0.28006 0.98000 0.03930 Na 0
Al 0.07608 0.41475 0.75026 1.00000 0.01020 Al 0
Si 0.32996 0.41374 0.75000 1.00000 0.00982 Si 0
P1 0.00000 0.00000 0.53480 0.23000 0.04800 P 0
P2 0.00000 0.00000 0.22950 0.07000 0.04900 P 0
O1 0.20282 0.40392 0.67070 1.00000 0.01730 O 0
O2 0.12146 0.56699 0.72840 1.00000 0.02500 O 0
O3 0.02621 0.35498 0.05607 1.00000 0.01890 O 0
O4 0.32260 0.36329 0.03864 1.00000 0.01910 O 0
Wat1 0.69210 0.38120 0.68600 0.33000 0.05590 O 2
Wat2 -0.00060 0.10350 0.53220 0.20000 0.06100 O 2
O5 0.05130 0.12150 0.88540 0.20000 0.07700 O 0
O6 0.00000 0.00000 0.37140 0.20000 0.05800 O 0
O7 0.09300 0.10650 0.56530 0.10000 0.07100 O 0

loop_
_cod_changelog_entry_id
_cod_changelog_entry_author
_cod_changelog_entry_date
_cod_changelog_entry_text
1
;cod-tools version 3.8.0
Id: cif_guess_AMCSD_atom_types 9574 2023-05-10 09:00:05Z saulius
;
2023-05-10T18:57:16+03:00
;Derived atom types and hydrogen counts
from atom names that follow the AMCSD naming convention
(Wat == water, O-H == hydroxyl).
;

loop_
_cod_related_entry_id
_cod_related_entry_database
_cod_related_entry_code
1 AMCSD 0017798
